data_2221655
loop_
_publ_author_name
'Shafiq, Muhammad'
'Tahir, M. Nawaz'
'Khan, Islam Ullah'
'Arshad, Muhammad Nadeem'
'Asghar, Muhammad Nadeem'

_publ_section_title
;
 6-Bromo-1-methyl-1<i>H</i>-2,1-benzothiazin-4(3<i>H</i>)-one
 2,2-dioxide
;
_journal_coeditor_code FB2142
_journal_issue 5
_journal_name_full 'Acta Crystallographica Section E'
_journal_page_first o1182
_journal_paper_doi 10.1107/S1600536809015980
_journal_volume 65
_journal_year 2009
_chemical_formula_iupac 'C9 H8 Br N O3 S'
_chemical_formula_moiety 'C9 H8 Br N O3 S'
_chemical_formula_sum 'C9 H8 Br N O3 S'
_chemical_formula_weight 290.13
_chemical_name_systematic
;
6-Bromo-1-methyl-1<i>H</i>-2,1-benzothiazin-4(3<i>H</i>)-one 2,2-dioxide
;
_space_group_IT_number 14
_symmetry_cell_setting monoclinic
_symmetry_space_group_name_Hall '-P 2yn'
_symmetry_space_group_name_H-M 'P 1 21/n 1'
_atom_sites_solution_hydrogens difmap
_atom_sites_solution_primary direct
_atom_sites_solution_secondary difmap
_audit_creation_method SHELXL-97
_cell_angle_alpha 90.00
_cell_angle_beta 96.204(2)
_cell_angle_gamma 90.00
_cell_formula_units_Z 4
_cell_length_a 5.4577(3)
_cell_length_b 12.6400(8)
_cell_length_c 15.1258(10)
_cell_measurement_reflns_used 2234
_cell_measurement_temperature 296(2)
_cell_measurement_theta_max 26.99
_cell_measurement_theta_min 2.10
_cell_volume 1037.35(11)
_computing_cell_refinement 'SAINT (Bruker, 2007)'
_computing_data_collection 'APEX2 (Bruker, 2007)'
_computing_data_reduction 'SAINT (Bruker, 2007)'
_computing_molecular_graphics 'ORTEP-3 for Windows (Farrugia, 1997) and PLATON (Spek, 2009)'
_computing_publication_material
;
WinGX (Farrugia, 1999) and PLATON (Spek, 2009)
;
_computing_structure_refinement 'SHELXL97 (Sheldrick, 2008)'
_computing_structure_solution 'SHELXS97 (Sheldrick, 2008)'
_diffrn_ambient_temperature 296(2)
_diffrn_detector_area_resol_mean 7.40
_diffrn_measured_fraction_theta_full 0.995
_diffrn_measured_fraction_theta_max 0.992
_diffrn_measurement_device_type 'Bruker Kappa APEXII CCD'
_diffrn_measurement_method '\w scans'
_diffrn_radiation_monochromator graphite
_diffrn_radiation_source 'fine-focus sealed tube'
_diffrn_radiation_type MoK\a
_diffrn_radiation_wavelength 0.71073
_diffrn_reflns_av_R_equivalents 0.0318
_diffrn_reflns_av_sigmaI/netI 0.0298
_diffrn_reflns_limit_h_max 6
_diffrn_reflns_limit_h_min -6
_diffrn_reflns_limit_k_max 16
_diffrn_reflns_limit_k_min -16
_diffrn_reflns_limit_l_max 19
_diffrn_reflns_limit_l_min -18
_diffrn_reflns_number 11077
_diffrn_reflns_theta_full 25.00
_diffrn_reflns_theta_max 26.99
_diffrn_reflns_theta_min 2.10
_diffrn_standards_number 0
_exptl_absorpt_coefficient_mu 4.148
_exptl_absorpt_correction_T_max 0.540
_exptl_absorpt_correction_T_min 0.439
_exptl_absorpt_correction_type multi-scan
_exptl_absorpt_process_details '(SADABS; Bruker, 2005)'
_exptl_crystal_colour yellow
_exptl_crystal_density_diffrn 1.858
_exptl_crystal_density_method 'not measured'
_exptl_crystal_description prism
_exptl_crystal_F_000 576
_exptl_crystal_size_max 0.20
_exptl_crystal_size_mid 0.17
_exptl_crystal_size_min 0.15
_refine_diff_density_max 0.411
_refine_diff_density_min -0.346
_refine_ls_extinction_method none
_refine_ls_goodness_of_fit_ref 1.040
_refine_ls_hydrogen_treatment constr
_refine_ls_matrix_type full
_refine_ls_number_constraints 31
_refine_ls_number_parameters 137
_refine_ls_number_reflns 2234
_refine_ls_number_restraints 0
_refine_ls_restrained_S_all 1.040
_refine_ls_R_factor_all 0.0499
_refine_ls_R_factor_gt 0.0297
_refine_ls_shift/su_max 0.001
_refine_ls_shift/su_mean 0.000
_refine_ls_structure_factor_coef Fsqd
_refine_ls_weighting_details 'calc w=1/[\s^2^(Fo^2^)+(0.0309P)^2^+0.4349P] where P=(Fo^2^+2Fc^2^)/3'
_refine_ls_weighting_scheme calc
_refine_ls_wR_factor_gt 0.0648
_refine_ls_wR_factor_ref 0.0719
_reflns_number_gt 1709
_reflns_number_total 2234
_reflns_threshold_expression I>2\s(I)
_cod_data_source_file fb2142.cif
_cod_data_source_block I
_cod_original_sg_symbol_H-M 'P 21/n'
_cod_database_code 2221655
_cod_database_fobs_code 2221655

loop_
_symmetry_equiv_pos_as_xyz
'x, y, z'
'-x+1/2, y+1/2, -z+1/2'
'-x, -y, -z'
'x-1/2, -y-1/2, z-1/2'

loop_
_atom_site_type_symbol
_atom_site_label
_atom_site_fract_x
_atom_site_fract_y
_atom_site_fract_z
_atom_site_U_iso_or_equiv
_atom_site_adp_type
_atom_site_calc_flag
_atom_site_refinement_flags
_atom_site_occupancy
_atom_site_disorder_assembly
_atom_site_disorder_group
Br Br1 0.06150(6) 0.57510(2) 0.36727(2) 0.05871(14) Uani d . 1 . .
S S1 0.74473(12) 0.10243(5) 0.40740(4) 0.03706(17) Uani d . 1 . .
O O1 0.3779(4) 0.23972(17) 0.56688(14) 0.0606(6) Uani d . 1 . .
O O2 0.5116(4) 0.05733(15) 0.37692(14) 0.0529(5) Uani d . 1 . .
O O3 0.9592(4) 0.03989(16) 0.40469(14) 0.0555(6) Uani d . 1 . .
N N1 0.7895(4) 0.21290(17) 0.35343(14) 0.0385(5) Uani d . 1 . .
C C1 0.6129(4) 0.29366(19) 0.35581(16) 0.0326(6) Uani d . 1 . .
C C2 0.5631(5) 0.3622(2) 0.28382(19) 0.0403(6) Uani d . 1 . .
H H2 0.6430 0.3525 0.2332 0.048 Uiso calc R 1 . .
C C3 0.3980(5) 0.4437(2) 0.2866(2) 0.0430(7) Uani d . 1 . .
H H3 0.3650 0.4882 0.2378 0.052 Uiso calc R 1 . .
C C4 0.2814(5) 0.4595(2) 0.36193(19) 0.0409(6) Uani d . 1 . .
C C5 0.3200(5) 0.3919(2) 0.43312(19) 0.0416(6) Uani d . 1 . .
H H5 0.2368 0.4024 0.4829 0.050 Uiso calc R 1 . .
C C6 0.4846(4) 0.3073(2) 0.43087(17) 0.0362(6) Uani d . 1 . .
C C7 0.5129(5) 0.2357(2) 0.50864(18) 0.0407(6) Uani d . 1 . .
C C8 0.7204(5) 0.1553(2) 0.51326(17) 0.0419(6) Uani d . 1 . .
H H8A 0.6884 0.0989 0.5540 0.050 Uiso calc R 1 . .
H H8B 0.8745 0.1891 0.5355 0.050 Uiso calc R 1 . .
C C9 0.9601(4) 0.2116(2) 0.28524(19) 0.0415(6) Uani d . 1 . .
H H9A 0.8798 0.1812 0.2316 0.062 Uiso calc R 1 . .
H H9B 1.1024 0.1701 0.3057 0.062 Uiso calc R 1 . .
H H9C 1.0102 0.2826 0.2737 0.062 Uiso calc R 1 . .

loop_
_atom_site_aniso_label
_atom_site_aniso_U_11
_atom_site_aniso_U_22
_atom_site_aniso_U_33
_atom_site_aniso_U_12
_atom_site_aniso_U_13
_atom_site_aniso_U_23
Br1 0.0680(2) 0.0468(2) 0.0609(2) 0.02306(14) 0.00505(16) 0.00177(15)
S1 0.0439(3) 0.0358(4) 0.0327(4) 0.0072(3) 0.0098(3) 0.0042(3)
O1 0.0815(14) 0.0670(14) 0.0380(12) 0.0261(11) 0.0282(11) 0.0127(11)
O2 0.0603(12) 0.0441(12) 0.0541(14) -0.0125(9) 0.0050(10) 0.0006(10)
O3 0.0652(12) 0.0557(13) 0.0489(13) 0.0284(10) 0.0214(10) 0.0133(10)
N1 0.0420(11) 0.0415(13) 0.0350(13) 0.0070(9) 0.0179(10) 0.0092(10)
C1 0.0345(12) 0.0319(14) 0.0317(15) -0.0013(10) 0.0052(10) 0.0010(11)
C2 0.0446(14) 0.0398(15) 0.0382(17) 0.0001(11) 0.0127(12) 0.0070(12)
C3 0.0523(15) 0.0346(15) 0.0423(17) -0.0010(12) 0.0061(13) 0.0102(12)
C4 0.0426(13) 0.0343(14) 0.0453(18) 0.0060(11) 0.0026(12) -0.0001(13)
C5 0.0483(15) 0.0431(15) 0.0347(16) 0.0084(12) 0.0104(12) -0.0017(13)
C6 0.0415(13) 0.0386(15) 0.0288(15) 0.0030(11) 0.0051(11) 0.0017(11)
C7 0.0502(14) 0.0431(16) 0.0296(15) 0.0072(12) 0.0080(12) 0.0006(12)
C8 0.0523(15) 0.0464(17) 0.0274(15) 0.0104(12) 0.0058(12) 0.0057(12)
C9 0.0403(13) 0.0444(16) 0.0425(17) -0.0026(11) 0.0171(12) -0.0018(13)

loop_
_atom_type_symbol
_atom_type_description
_atom_type_scat_dispersion_real
_atom_type_scat_dispersion_imag
_atom_type_scat_source
C C 0.0033 0.0016 'International Tables Vol C Tables 4.2.6.8 and 6.1.1.4'
H H 0.0000 0.0000 'International Tables Vol C Tables 4.2.6.8 and 6.1.1.4'
N N 0.0061 0.0033 'International Tables Vol C Tables 4.2.6.8 and 6.1.1.4'
O O 0.0106 0.0060 'International Tables Vol C Tables 4.2.6.8 and 6.1.1.4'
S S 0.1246 0.1234 'International Tables Vol C Tables 4.2.6.8 and 6.1.1.4'
Br Br -0.2901 2.4595 'International Tables Vol C Tables 4.2.6.8 and 6.1.1.4'

loop_
_geom_angle_atom_site_label_1
_geom_angle_atom_site_label_2
_geom_angle_atom_site_label_3
_geom_angle_site_symmetry_1
_geom_angle_site_symmetry_3
_geom_angle
_geom_angle_publ_flag
O3 S1 O2 . . 118.63(13) ?
O3 S1 N1 . . 106.93(11) ?
O2 S1 N1 . . 110.70(12) ?
O3 S1 C8 . . 112.54(13) ?
O2 S1 C8 . . 107.17(13) ?
N1 S1 C8 . . 99.15(12) ?
C1 N1 C9 . . 121.1(2) ?
C1 N1 S1 . . 117.60(16) ?
C9 N1 S1 . . 118.62(17) ?
C2 C1 N1 . . 120.5(2) ?
C2 C1 C6 . . 118.8(2) ?
N1 C1 C6 . . 120.8(2) ?
C3 C2 C1 . . 121.1(2) ?
C3 C2 H2 . . 119.5 ?
C1 C2 H2 . . 119.5 ?
C2 C3 C4 . . 119.8(3) ?
C2 C3 H3 . . 120.1 ?
C4 C3 H3 . . 120.1 ?
C5 C4 C3 . . 120.9(2) ?
C5 C4 Br1 . . 119.3(2) ?
C3 C4 Br1 . . 119.8(2) ?
C4 C5 C6 . . 120.1(2) ?
C4 C5 H5 . . 120.0 ?
C6 C5 H5 . . 120.0 ?
C5 C6 C1 . . 119.3(2) ?
C5 C6 C7 . . 117.4(2) ?
C1 C6 C7 . . 123.2(2) ?
O1 C7 C6 . . 122.3(2) ?
O1 C7 C8 . . 120.3(2) ?
C6 C7 C8 . . 117.4(2) ?
C7 C8 S1 . . 110.06(18) ?
C7 C8 H8A . . 109.6 ?
S1 C8 H8A . . 109.6 ?
C7 C8 H8B . . 109.6 ?
S1 C8 H8B . . 109.6 ?
H8A C8 H8B . . 108.2 ?
N1 C9 H9A . . 109.5 ?
N1 C9 H9B . . 109.5 ?
H9A C9 H9B . . 109.5 ?
N1 C9 H9C . . 109.5 ?
H9A C9 H9C . . 109.5 ?
H9B C9 H9C . . 109.5 ?

loop_
_geom_bond_atom_site_label_1
_geom_bond_atom_site_label_2
_geom_bond_site_symmetry_2
_geom_bond_distance
_geom_bond_publ_flag
Br1 C4 . 1.898(3) ?
S1 O3 . 1.4169(19) ?
S1 O2 . 1.424(2) ?
S1 N1 . 1.649(2) ?
S1 C8 . 1.753(3) ?
O1 C7 . 1.209(3) ?
N1 C1 . 1.407(3) ?
N1 C9 . 1.463(3) ?
C1 C2 . 1.395(3) ?
C1 C6 . 1.407(3) ?
C2 C3 . 1.373(4) ?
C2 H2 . 0.9300 ?
C3 C4 . 1.379(4) ?
C3 H3 . 0.9300 ?
C4 C5 . 1.372(4) ?
C5 C6 . 1.400(3) ?
C5 H5 . 0.9300 ?
C6 C7 . 1.479(4) ?
C7 C8 . 1.518(3) ?
C8 H8A . 0.9700 ?
C8 H8B . 0.9700 ?
C9 H9A . 0.9600 ?
C9 H9B . 0.9600 ?
C9 H9C . 0.9600 ?

loop_
_geom_hbond_atom_site_label_D
_geom_hbond_atom_site_label_H
_geom_hbond_atom_site_label_A
_geom_hbond_site_symmetry_A
_geom_hbond_distance_DH
_geom_hbond_distance_HA
_geom_hbond_distance_DA
_geom_hbond_angle_DHA
_geom_hbond_publ_flag
C3 H3 O3 2_655 0.93 2.5400 3.308(4) 140.00 yes
C8 H8A O2 3_656 0.97 2.5400 3.470(3) 162.00 yes
C9 H9B O3 . 0.96 2.4100 2.824(3) 106.00 yes
C5 H5 Br1 3_566 0.93 2.9440 3.871(3) 175.09 yes
C9 H9A Br1 2_545 0.96 3.0095 3.871(2) 150.03 yes
C9 H9C Cg1 1_655 0.96 2.8300 3.449(3) 123.00 yes

loop_
_geom_torsion_atom_site_label_1
_geom_torsion_atom_site_label_2
_geom_torsion_atom_site_label_3
_geom_torsion_atom_site_label_4
_geom_torsion_site_symmetry_1
_geom_torsion_site_symmetry_2
_geom_torsion_site_symmetry_3
_geom_torsion_site_symmetry_4
_geom_torsion
_geom_torsion_publ_flag
O3 S1 N1 C1 . . . . -172.74(19) ?
O2 S1 N1 C1 . . . . 56.7(2) ?
C8 S1 N1 C1 . . . . -55.7(2) ?
O3 S1 N1 C9 . . . . 25.6(2) ?
O2 S1 N1 C9 . . . . -105.0(2) ?
C8 S1 N1 C9 . . . . 142.7(2) ?
C9 N1 C1 C2 . . . . 12.8(4) ?
S1 N1 C1 C2 . . . . -148.4(2) ?
C9 N1 C1 C6 . . . . -166.8(2) ?
S1 N1 C1 C6 . . . . 32.0(3) ?
N1 C1 C2 C3 . . . . -177.5(2) ?
C6 C1 C2 C3 . . . . 2.0(4) ?
C1 C2 C3 C4 . . . . 0.9(4) ?
C2 C3 C4 C5 . . . . -2.8(4) ?
C2 C3 C4 Br1 . . . . 177.9(2) ?
C3 C4 C5 C6 . . . . 1.7(4) ?
Br1 C4 C5 C6 . . . . -179.0(2) ?
C4 C5 C6 C1 . . . . 1.2(4) ?
C4 C5 C6 C7 . . . . -178.3(2) ?
C2 C1 C6 C5 . . . . -3.1(4) ?
N1 C1 C6 C5 . . . . 176.5(2) ?
C2 C1 C6 C7 . . . . 176.5(2) ?
N1 C1 C6 C7 . . . . -3.9(4) ?
C5 C6 C7 O1 . . . . 9.9(4) ?
C1 C6 C7 O1 . . . . -169.7(3) ?
C5 C6 C7 C8 . . . . -170.1(2) ?
C1 C6 C7 C8 . . . . 10.3(4) ?
O1 C7 C8 S1 . . . . 139.9(2) ?
C6 C7 C8 S1 . . . . -40.0(3) ?
O3 S1 C8 C7 . . . . 170.50(19) ?
O2 S1 C8 C7 . . . . -57.3(2) ?
N1 S1 C8 C7 . . . . 57.8(2) ?

loop_
_cod_related_entry_id
_cod_related_entry_database
_cod_related_entry_code
1 ChemSpider 10557542
